data_4000883
loop_
_publ_author_name
'Setlur, Anant A.'
'Radkov, Emil V.'
'Henderson, Claire S.'
'Her, Jae-Hyuk'
'Srivastava, Alok M.'
'Karkada, Nagaveni'
'Kishore, M. Satya'
'Kumar, N. Prasanth'
'Aesram, Danny'
'Deshpande, Anirudha'
'Kolodin, Boris'
'Grigorov, Ljudmil S.'
'Happek, Uwe'

_publ_section_title
;
 Energy-Efficient, High-Color-Rendering LED Lamps Using Oxyfluoride and
 Fluoride Phosphors
;
_journal_issue 13
_journal_name_full 'Chemistry of Materials'
_journal_page_first 4076
_journal_paper_doi 10.1021/cm100960g
_journal_volume 22
_journal_year 2010
_chemical_formula_moiety
;
(Sr0.5925Ca0.4Ce0.0075)3Al0.6Si0.4O4.4225F0.5775
;
_chemical_formula_structural
;
(Sr0.5925Ca0.4Ce0.0075)3Al0.6Si0.4O4.4225F0.5775
;
_chemical_formula_sum 'Al0.6 Ca1.2 Ce0.0225 F0.5775 O4.4225 Si0.4 Sr1.7775'
_chemical_formula_weight 1264.57
_chemical_name_systematic
;
Strontium Calcium Aluminum Silicon Oxygen Fluoride
;
_space_group_crystal_system tetragonal
_space_group_IT_number 140
_space_group_name_H-M_alt 'I 4/m c m'
_symmetry_space_group_name_Hall '-I 4 2c'
_symmetry_space_group_name_H-M 'I 4/m c m'
_cell_angle_alpha 90
_cell_angle_beta 90
_cell_angle_gamma 90
_cell_formula_units_Z 4
_cell_length_a 6.660270(79)
_cell_length_b 6.660270(79)
_cell_length_c 10.82919(12)
_cell_measurement_temperature 293
_cell_volume 480.374(10)
_computing_cell_refinement TOPAS
_computing_data_collection SPEC
_computing_data_reduction TOPAS
_computing_structure_refinement TOPAS
_computing_structure_solution TOPAS
_diffrn_ambient_temperature 293
_diffrn_detector '640-channel Si strip detector'
_diffrn_measurement_device_type 'Huber diffractometer'
_diffrn_radiation_monochromator 'sagittal focusing Si(111) monochromator'
_diffrn_radiation_type synchrotron
_diffrn_radiation_wavelength 0.77442
_diffrn_source synchrotron
_exptl_absorpt_correction_type none
_pd_block_diffractogram_id SCASOF-profile
_pd_char_colour yellow-green
_pd_instr_location
;
X14A, National Synchrotron Light Source, Brookhaven National Laboratory
;
_pd_meas_2theta_range_inc 0.005
_pd_meas_2theta_range_max 62.2500
_pd_meas_2theta_range_min 3.4050
_pd_meas_number_of_points 11770
_pd_meas_scan_method step
_pd_proc_2theta_range_inc 0.005
_pd_proc_2theta_range_max 62.25
_pd_proc_2theta_range_min 6.0
_pd_proc_info_excluded_regions 3.4050-6.0000
_pd_proc_ls_background_function
;
Chebyshev polynomial with 18 coefficients
;
_pd_proc_ls_pref_orient_corr
;
none
;
_pd_proc_ls_profile_function
;
Simple_Axial_model function in TOPAS (Fundamental parameter approaches).
;
_pd_proc_ls_prof_R_factor 0.046
_pd_proc_ls_prof_wR_expected 0.024
_pd_proc_ls_prof_wR_factor 0.069
_pd_proc_wavelength 0.77442
_pd_spec_mounting
;
capillary
;
_pd_spec_mount_mode transmission
_pd_spec_shape cylinder
_refine_ls_extinction_method none
_refine_ls_goodness_of_fit_all 2.870
_refine_ls_hydrogen_treatment undef
_refine_ls_number_parameters 52
_refine_ls_R_I_factor 0.040
_refine_ls_shift/su_max 0.001
_refine_ls_weighting_details 1/(sigma*sigma)
_refine_ls_weighting_scheme sigma
_cod_data_source_file cm100960g_si_001.cif
_cod_data_source_block SCASOF
_cod_depositor_comments
;
The following automatic conversions were performed:

'_space_group_crystal_system' value 'Tetragonal' changed to
'tetragonal' according to
/home/saulius/struct/CIF-dictionaries/cif_core.dic dictionary named
'cif_core.dic' version 2.4.2 from 2011-04-26.

Automatic conversion script
Id: cif_fix_values 1715 2011-07-08 13:25:40Z adriana 
;
_cod_original_cell_volume 480.374(13)
_cod_original_formula_sum
;
Al0.6Ca1.2Ce0.0225F0.5775O4.4225Si0.4Sr1.7775
;
_cod_database_code 4000883

loop_
_symmetry_equiv_pos_site_id
_symmetry_equiv_pos_as_xyz
1 x,y,z
2 -y,x,z
3 -x,-y,z
4 y,-x,z
5 x,-y,1/2-z
6 y,x,1/2-z
7 -x,y,1/2-z
8 -y,-x,1/2-z
9 -x,-y,-z
10 y,-x,-z
11 x,y,-z
12 -y,x,-z
13 -x,y,1/2+z
14 -y,-x,1/2+z
15 x,-y,1/2+z
16 y,x,1/2+z
17 1/2+x,1/2+y,1/2+z
18 1/2-y,1/2+x,1/2+z
19 1/2-x,1/2-y,1/2+z
20 1/2+y,1/2-x,1/2+z
21 1/2+x,1/2-y,-z
22 1/2+y,1/2+x,-z
23 1/2-x,1/2+y,-z
24 1/2-y,1/2-x,-z
25 1/2-x,1/2-y,1/2-z
26 1/2+y,1/2-x,1/2-z
27 1/2+x,1/2+y,1/2-z
28 1/2-y,1/2+x,1/2-z
29 1/2-x,1/2+y,z
30 1/2-y,1/2-x,z
31 1/2+x,1/2-y,z
32 1/2+y,1/2+x,z

loop_
_atom_site_label
_atom_site_type_symbol
_atom_site_symmetry_multiplicity
_atom_site_fract_x
_atom_site_fract_y
_atom_site_fract_z
_atom_site_occupancy
_atom_site_B_iso_or_equiv
Sr1 Sr+2 4 0 0 0.25 1 0.778(18)
Sr2 Sr+2 8 0.327310(85) 0.172690(85) 0 0.38875 0.602(15)
Ca2 Ca+2 8 0.327310(85) 0.172690(85) 0 0.6 0.602(15)
Ce2 Ce+3 8 0.327310(85) 0.172690(85) 0 0.01125 0.602(15)
Al3 Al+3 4 0 0.5 0.25 0.6 0.510(37)
Si3 Si+4 4 0 0.5 0.25 0.4 0.510(37)
O4 O-2 16 0.13788(25) 0.36212(25) 0.14783(16) 1 0.857(50)
F5 F-1 4 0 0 0 0.5775 1.586(83)
O5 O-2 4 0 0 0 0.4225 1.586(83)

loop_
_geom_angle_atom_site_label_1
_geom_angle_atom_site_label_2
_geom_angle_atom_site_label_3
_geom_angle
_geom_angle_site_symmetry_1
_geom_angle_site_symmetry_3
_geom_angle_publ_flag
O4 Al3 O4 99.14(13) . 3_565 yes
O4 Al3 O4 114.870(71) . 5_565 yes
O4 Al3 O4 114.870(71) . 7_555 yes
O4 Al3 O4 114.870(71) 3_565 5_565 yes
O4 Al3 O4 114.870(71) 3_565 7_555 yes
O4 Al3 O4 99.14(13) 5_565 7_555 yes

loop_
_geom_bond_atom_site_label_1
_geom_bond_atom_site_label_2
_geom_bond_distance
_geom_bond_site_symmetry_2
_geom_bond_publ_flag
Al3 O4 1.7061(21) . yes
Al3 O4 1.7061(21) 3_565 yes
Al3 O4 1.7061(21) 5_565 yes
Al3 O4 1.7061(21) 7_555 yes
